data_7711032
loop_
_publ_author_name
'Gutierrez Suburu, Matias E.'
'Maisuls, Iv\'an'
'K\"osters, Jutta'
'Strassert, Cristian A.'

_publ_section_title
;
 Room-temperature luminescence from Pd(ii) and Pt(ii) complexes: from
 mechanochromic crystals to flexible polymer matrices
;
_journal_name_full 'Dalton Transactions'
_journal_paper_doi 10.1039/D2DT01693A
_journal_year 2022
_chemical_formula_sum 'C31.5 H26 Cl N3 O3 Pd'
_chemical_formula_weight 636.40
_space_group_crystal_system triclinic
_space_group_IT_number 2
_space_group_name_Hall '-P 1'
_space_group_name_H-M_alt 'P -1'
_atom_sites_solution_hydrogens geom
_audit_creation_method SHELXL-2014/7
_audit_update_record
;
2022-03-28 deposited with the CCDC.	2022-07-18 downloaded from the CCDC.
;
_cell_angle_alpha 107.6190(10)
_cell_angle_beta 104.4560(10)
_cell_angle_gamma 92.1000(10)
_cell_formula_units_Z 4
_cell_length_a 13.3761(6)
_cell_length_b 14.5201(7)
_cell_length_c 14.6042(7)
_cell_measurement_reflns_used 9779
_cell_measurement_temperature 100(2)
_cell_measurement_theta_max 33.08
_cell_measurement_theta_min 2.44
_cell_volume 2598.4(2)
_computing_cell_refinement 'SAINT V8.18C (Bruker AXS Inc.)'
_computing_data_collection 'APEX2 v2012.2-0'
_computing_data_reduction 'SAINT V8.18C (Bruker AXS Inc.)'
_computing_structure_refinement 'SHELXL-97 (Sheldrick, 2008)'
_computing_structure_solution 'SHELXS-97 (Sheldrick, 2008)'
_diffrn_ambient_temperature 100(2)
_diffrn_measured_fraction_theta_full 0.965
_diffrn_measured_fraction_theta_max 0.972
_diffrn_measurement_device_type 'Photon 100 CMOS-detector'
_diffrn_measurement_method 'omega scan'
_diffrn_radiation_type MoK\a
_diffrn_radiation_wavelength 0.71073
_diffrn_reflns_av_R_equivalents 0.0218
_diffrn_reflns_av_unetI/netI 0.0274
_diffrn_reflns_Laue_measured_fraction_full 0.965
_diffrn_reflns_Laue_measured_fraction_max 0.972
_diffrn_reflns_limit_h_max 16
_diffrn_reflns_limit_h_min -18
_diffrn_reflns_limit_k_max 19
_diffrn_reflns_limit_k_min -19
_diffrn_reflns_limit_l_max 19
_diffrn_reflns_limit_l_min -19
_diffrn_reflns_number 27737
_diffrn_reflns_point_group_measured_fraction_full 0.965
_diffrn_reflns_point_group_measured_fraction_max 0.972
_diffrn_reflns_theta_full 25.242
_diffrn_reflns_theta_max 28.700
_diffrn_reflns_theta_min 2.034
_diffrn_source MoK\a
_exptl_absorpt_coefficient_mu 0.858
_exptl_absorpt_correction_T_max 0.7465
_exptl_absorpt_correction_T_min 0.5466
_exptl_absorpt_correction_type multi-scan
_exptl_absorpt_process_details 'SADABS V2008/1 (Bruker AXS)'
_exptl_crystal_colour yellow
_exptl_crystal_density_diffrn 1.627
_exptl_crystal_description plate
_exptl_crystal_F_000 1292
_exptl_crystal_size_max 0.4
_exptl_crystal_size_mid 0.37
_exptl_crystal_size_min 0.15
_refine_diff_density_max 0.676
_refine_diff_density_min -0.993
_refine_diff_density_rms 0.082
_refine_ls_extinction_method none
_refine_ls_goodness_of_fit_ref 1.033
_refine_ls_hydrogen_treatment constr
_refine_ls_matrix_type full
_refine_ls_number_parameters 718
_refine_ls_number_reflns 13047
_refine_ls_number_restraints 0
_refine_ls_restrained_S_all 1.033
_refine_ls_R_factor_all 0.0284
_refine_ls_R_factor_gt 0.0254
_refine_ls_shift/su_max 0.003
_refine_ls_shift/su_mean 0.000
_refine_ls_structure_factor_coef Fsqd
_refine_ls_weighting_details 'w=1/[\s^2^(Fo^2^)+(0.0286P)^2^+2.3506P] where P=(Fo^2^+2Fc^2^)/3'
_refine_ls_weighting_scheme calc
_refine_ls_wR_factor_gt 0.0645
_refine_ls_wR_factor_ref 0.0661
_reflns_Friedel_coverage 0.000
_reflns_number_gt 11966
_reflns_number_total 13047
_reflns_threshold_expression 'I > 2\s(I)'
_cod_data_source_file d2dt01693a2.cif
_cod_data_source_block Ve32_sadp-1_a
_cod_depositor_comments
;

2024-11-09
Z value and formula fixed to values more according to usual
chemical conventions.                 miguel
;
_cod_original_formula_sum 'C63 H52 Cl2 N6 O6 Pd2'
_cod_original_formula_weight 1272.80
_cod_original_formula_units_Z 2
_cod_database_code 7711032
_shelx_shelxl_version_number 2014/7
_shelx_space_group_comment
;
The symmetry employed for this shelxl refinement is uniquely defined
by the following loop, which should always be used as a source of
symmetry information in preference to the above space-group names.
They are only intended as comments.
;

loop_
_space_group_symop_operation_xyz
'x, y, z'
'-x, -y, -z'

loop_
_atom_site_label
_atom_site_type_symbol
_atom_site_fract_x
_atom_site_fract_y
_atom_site_fract_z
_atom_site_U_iso_or_equiv
_atom_site_adp_type
_atom_site_occupancy
_atom_site_site_symmetry_order
_atom_site_calc_flag
_atom_site_refinement_flags_posn
_atom_site_refinement_flags_adp
_atom_site_refinement_flags_occupancy
_atom_site_disorder_assembly
_atom_site_disorder_group
Pd1 Pd 0.67189(2) 0.40641(2) 0.57659(2) 0.01077(3) Uani 1 1 d . . . . .
N1 N 0.48187(11) 0.35254(10) 0.36514(10) 0.0127(3) Uani 1 1 d . . . . .
N2 N 0.65695(11) 0.43089(10) 0.44283(10) 0.0123(3) Uani 1 1 d . . . . .
N3 N 0.52204(11) 0.33987(10) 0.53016(10) 0.0128(3) Uani 1 1 d . . . . .
O1 O 0.82253(12) 0.33157(11) 0.93414(10) 0.0277(3) Uani 1 1 d . . . . .
O2 O 1.03318(10) 0.62898(10) 0.81595(9) 0.0226(3) Uani 1 1 d . . . . .
O3 O 0.19489(10) 0.17162(9) -0.00580(9) 0.0182(2) Uani 1 1 d . . . . .
C1 C 0.74650(13) 0.47622(12) 0.43829(12) 0.0138(3) Uani 1 1 d . . . . .
C2 C 0.75555(13) 0.48730(13) 0.34976(13) 0.0178(3) Uani 1 1 d . . . . .
H2 H 0.8174 0.5195 0.3471 0.021 Uiso 1 1 calc R U . . .
C3 C 0.67223(14) 0.45034(13) 0.26476(13) 0.0185(3) Uani 1 1 d . . . . .
H3 H 0.6771 0.4573 0.2033 0.022 Uiso 1 1 calc R U . . .
C4 C 0.58277(13) 0.40383(13) 0.26890(12) 0.0167(3) Uani 1 1 d . . . . .
H4 H 0.5266 0.3772 0.2104 0.020 Uiso 1 1 calc R U . . .
C5 C 0.57548(13) 0.39623(12) 0.36114(12) 0.0130(3) Uani 1 1 d . . . . .
C6 C 0.45153(13) 0.33868(11) 0.44635(12) 0.0132(3) Uani 1 1 d . . . . .
C7 C 0.34465(13) 0.32074(12) 0.43630(13) 0.0162(3) Uani 1 1 d . . . . .
H7 H 0.2944 0.3224 0.3781 0.019 Uiso 1 1 calc R U . . .
C8 C 0.31389(14) 0.30067(13) 0.51268(13) 0.0184(3) Uani 1 1 d . . . . .
H8 H 0.2419 0.2892 0.5072 0.022 Uiso 1 1 calc R U . . .
C9 C 0.38726(15) 0.29712(13) 0.59711(13) 0.0189(3) Uani 1 1 d . . . . .
H9 H 0.3665 0.2806 0.6484 0.023 Uiso 1 1 calc R U . . .
C10 C 0.49138(14) 0.31829(12) 0.60489(12) 0.0150(3) Uani 1 1 d . . . . .
C11 C 0.74461(15) 0.33001(13) 0.85172(13) 0.0199(3) Uani 1 1 d . . . . .
C12 C 0.64756(16) 0.28582(13) 0.84410(13) 0.0223(4) Uani 1 1 d . . . . .
H12 H 0.6384 0.2588 0.8935 0.027 Uiso 1 1 calc R U . . .
C13 C 0.56475(15) 0.28163(13) 0.76412(13) 0.0198(3) Uani 1 1 d . . . . .
H13 H 0.4983 0.2513 0.7583 0.024 Uiso 1 1 calc R U . . .
C14 C 0.57818(14) 0.32203(12) 0.69110(12) 0.0152(3) Uani 1 1 d . . . . .
C15 C 0.67647(14) 0.36583(12) 0.69696(12) 0.0143(3) Uani 1 1 d . . . . .
C16 C 0.75973(14) 0.36855(12) 0.77856(12) 0.0170(3) Uani 1 1 d . . . . .
H16 H 0.8271 0.3969 0.7842 0.020 Uiso 1 1 calc R U . . .
C17 C 0.80796(13) 0.48922(12) 0.61651(12) 0.0135(3) Uani 1 1 d . . . . .
C18 C 0.82732(13) 0.51235(12) 0.53421(12) 0.0142(3) Uani 1 1 d . . . . .
C19 C 0.91695(14) 0.57176(13) 0.54612(13) 0.0186(3) Uani 1 1 d . . . . .
H19 H 0.9288 0.5853 0.4897 0.022 Uiso 1 1 calc R U . . .
C20 C 0.98933(14) 0.61165(13) 0.63857(13) 0.0194(3) Uani 1 1 d . . . . .
H20 H 1.0509 0.6510 0.6457 0.023 Uiso 1 1 calc R U . . .
C21 C 0.96948(13) 0.59253(13) 0.72050(13) 0.0168(3) Uani 1 1 d . . . . .
C22 C 0.88027(13) 0.53242(12) 0.70899(12) 0.0150(3) Uani 1 1 d . . . . .
H22 H 0.8684 0.5205 0.7661 0.018 Uiso 1 1 calc R U . . .
C23 C 0.40521(12) 0.30890(12) 0.26881(12) 0.0130(3) Uani 1 1 d . . . . .
C24 C 0.33685(13) 0.36412(12) 0.22700(12) 0.0142(3) Uani 1 1 d . . . . .
H24 H 0.3391 0.4315 0.2613 0.017 Uiso 1 1 calc R U . . .
C25 C 0.26466(13) 0.32049(12) 0.13430(12) 0.0146(3) Uani 1 1 d . . . . .
H25 H 0.2171 0.3578 0.1056 0.018 Uiso 1 1 calc R U . . .
C26 C 0.26283(13) 0.22202(12) 0.08425(12) 0.0143(3) Uani 1 1 d . . . . .
C27 C 0.33251(13) 0.16688(12) 0.12635(12) 0.0153(3) Uani 1 1 d . . . . .
H27 H 0.3318 0.0999 0.0914 0.018 Uiso 1 1 calc R U . . .
C28 C 0.40266(13) 0.21030(12) 0.21935(12) 0.0143(3) Uani 1 1 d . . . . .
H28 H 0.4488 0.1727 0.2491 0.017 Uiso 1 1 calc R U . . .
C29 C 0.11311(14) 0.22095(14) -0.04589(13) 0.0208(4) Uani 1 1 d . . . . .
H29A H 0.0739 0.2456 0.0030 0.031 Uiso 1 1 calc R U . . .
H29B H 0.0665 0.1756 -0.1073 0.031 Uiso 1 1 calc R U . . .
H29C H 0.1429 0.2755 -0.0609 0.031 Uiso 1 1 calc R U . . .
C30 C 0.91912(17) 0.38713(19) 0.95177(16) 0.0345(5) Uani 1 1 d . . . . .
H30A H 0.9522 0.3564 0.8993 0.052 Uiso 1 1 calc R U . . .
H30B H 0.9646 0.3901 1.0169 0.052 Uiso 1 1 calc R U . . .
H30C H 0.9072 0.4532 0.9513 0.052 Uiso 1 1 calc R U . . .
C31 C 1.12711(14) 0.68852(14) 0.83170(14) 0.0235(4) Uani 1 1 d . . . . .
H31A H 1.1711 0.6506 0.7936 0.035 Uiso 1 1 calc R U . . .
H31B H 1.1642 0.7112 0.9030 0.035 Uiso 1 1 calc R U . . .
H31C H 1.1106 0.7447 0.8093 0.035 Uiso 1 1 calc R U . . .
Pd1A Pd 0.22243(2) 0.12250(2) 0.66307(2) 0.01235(3) Uani 1 1 d . . . . .
N1A N 0.08595(11) 0.08531(11) 0.42878(11) 0.0166(3) Uani 1 1 d . . . . .
N2A N 0.19518(11) 0.00808(10) 0.53226(11) 0.0152(3) Uani 1 1 d . . . . .
N3A N 0.11877(11) 0.19743(10) 0.59470(10) 0.0137(3) Uani 1 1 d . . . . .
O1A O 0.41915(10) 0.39747(9) 1.01775(9) 0.0181(2) Uani 1 1 d . . . . .
O2A O 0.38042(11) -0.04394(10) 0.94594(10) 0.0231(3) Uani 1 1 d . . . . .
O3A O -0.04083(11) 0.11020(10) 0.04325(10) 0.0237(3) Uani 1 1 d . . . . .
C1A C 0.25176(13) -0.06632(12) 0.54350(13) 0.0168(3) Uani 1 1 d . . . . .
C2A C 0.26528(15) -0.13782(13) 0.46133(14) 0.0211(4) Uani 1 1 d . . . . .
H2A H 0.3055 -0.1888 0.4694 0.025 Uiso 1 1 calc R U . . .
C3A C 0.21871(16) -0.13314(14) 0.36717(14) 0.0240(4) Uani 1 1 d . . . . .
H3A H 0.2278 -0.1811 0.3099 0.029 Uiso 1 1 calc R U . . .
C4A C 0.15945(15) -0.05992(14) 0.35547(14) 0.0225(4) Uani 1 1 d . . . . .
H4A H 0.1268 -0.0575 0.2907 0.027 Uiso 1 1 calc R U . . .
C5A C 0.14787(13) 0.01146(12) 0.44120(13) 0.0165(3) Uani 1 1 d . . . . .
C6A C 0.05702(13) 0.16102(12) 0.50108(13) 0.0150(3) Uani 1 1 d . . . . .
C7A C -0.03497(14) 0.20068(13) 0.47142(13) 0.0182(3) Uani 1 1 d . . . . .
H7A H -0.0789 0.1746 0.4052 0.022 Uiso 1 1 calc R U . . .
C8A C -0.06055(14) 0.27824(13) 0.54006(14) 0.0187(3) Uani 1 1 d . . . . .
H8A H -0.1235 0.3046 0.5215 0.022 Uiso 1 1 calc R U . . .
C9A C 0.00530(14) 0.31793(13) 0.63603(13) 0.0174(3) Uani 1 1 d . . . . .
H9A H -0.0108 0.3727 0.6827 0.021 Uiso 1 1 calc R U . . .
C10A C 0.09489(13) 0.27612(12) 0.66232(12) 0.0144(3) Uani 1 1 d . . . . .
C11A C 0.33435(13) 0.37184(12) 0.93555(12) 0.0157(3) Uani 1 1 d . . . . .
C12A C 0.25868(14) 0.43302(12) 0.91808(13) 0.0170(3) Uani 1 1 d . . . . .
H12A H 0.2619 0.4954 0.9653 0.020 Uiso 1 1 calc R U . . .
C13A C 0.17810(14) 0.40034(12) 0.82962(13) 0.0163(3) Uani 1 1 d . . . . .
H13A H 0.1260 0.4410 0.8167 0.020 Uiso 1 1 calc R U . . .
C14A C 0.17310(13) 0.30895(12) 0.76002(12) 0.0143(3) Uani 1 1 d . . . . .
C15A C 0.24803(13) 0.24472(12) 0.77909(12) 0.0146(3) Uani 1 1 d . . . . .
C16A C 0.32779(13) 0.27848(12) 0.86752(13) 0.0158(3) Uani 1 1 d . . . . .
H16A H 0.3789 0.2374 0.8821 0.019 Uiso 1 1 calc R U . . .
C17A C 0.29400(13) 0.02738(12) 0.72296(13) 0.0161(3) Uani 1 1 d . . . . .
C18A C 0.29326(13) -0.06233(12) 0.64783(13) 0.0167(3) Uani 1 1 d . . . . .
C19A C 0.32284(14) -0.14480(13) 0.67267(14) 0.0203(3) Uani 1 1 d . . . . .
H19A H 0.3225 -0.2036 0.6213 0.024 Uiso 1 1 calc R U . . .
C20A C 0.35279(14) -0.14155(13) 0.77190(14) 0.0211(4) Uani 1 1 d . . . . .
H20A H 0.3717 -0.1980 0.7887 0.025 Uiso 1 1 calc R U . . .
C21A C 0.35472(14) -0.05426(13) 0.84628(13) 0.0189(3) Uani 1 1 d . . . . .
C22A C 0.32602(13) 0.02891(13) 0.82177(13) 0.0177(3) Uani 1 1 d . . . . .
H22A H 0.3285 0.0878 0.8738 0.021 Uiso 1 1 calc R U . . .
C23A C 0.04937(13) 0.08810(12) 0.32722(12) 0.0163(3) Uani 1 1 d . . . . .
C24A C 0.11024(14) 0.14501(13) 0.29554(13) 0.0198(3) Uani 1 1 d . . . . .
H24A H 0.1744 0.1800 0.3396 0.024 Uiso 1 1 calc R U . . .
C25A C 0.07785(14) 0.15091(14) 0.20036(14) 0.0217(4) Uani 1 1 d . . . . .
H25A H 0.1192 0.1905 0.1791 0.026 Uiso 1 1 calc R U . . .
C26A C -0.01594(14) 0.09861(13) 0.13519(13) 0.0185(3) Uani 1 1 d . . . . .
C27A C -0.07619(13) 0.04013(13) 0.16604(13) 0.0185(3) Uani 1 1 d . . . . .
H27A H -0.1394 0.0037 0.1215 0.022 Uiso 1 1 calc R U . . .
C28A C -0.04319(14) 0.03528(13) 0.26263(13) 0.0184(3) Uani 1 1 d . . . . .
H28A H -0.0842 -0.0043 0.2842 0.022 Uiso 1 1 calc R U . . .
C29A C -0.13918(15) 0.06242(16) -0.02415(14) 0.0269(4) Uani 1 1 d . . . . .
H29D H -0.1406 -0.0081 -0.0383 0.040 Uiso 1 1 calc R U . . .
H29E H -0.1491 0.0776 -0.0866 0.040 Uiso 1 1 calc R U . . .
H29F H -0.1951 0.0851 0.0063 0.040 Uiso 1 1 calc R U . . .
C30A C 0.43177(15) 0.49533(13) 1.08369(13) 0.0199(3) Uani 1 1 d . . . . .
H30D H 0.4290 0.5406 1.0453 0.030 Uiso 1 1 calc R U . . .
H30E H 0.4991 0.5087 1.1341 0.030 Uiso 1 1 calc R U . . .
H30F H 0.3758 0.5038 1.1168 0.030 Uiso 1 1 calc R U . . .
C31A C 0.41791(17) -0.12453(15) 0.97438(16) 0.0269(4) Uani 1 1 d . . . . .
H31D H 0.3623 -0.1792 0.9477 0.040 Uiso 1 1 calc R U . . .
H31E H 0.4402 -0.1060 1.0474 0.040 Uiso 1 1 calc R U . . .
H31F H 0.4770 -0.1438 0.9476 0.040 Uiso 1 1 calc R U . . .
C1L C 0.44612(16) 0.97709(14) 0.34632(15) 0.0264(4) Uani 1 1 d . . . . .
H1L1 H 0.4274 0.9191 0.3635 0.032 Uiso 1 1 calc R U . . .
H1L2 H 0.5196 0.9779 0.3444 0.032 Uiso 1 1 calc R U . . .
Cl1L Cl 0.36559(6) 0.96972(4) 0.22769(4) 0.04068(14) Uani 1 1 d . . . . .
Cl2L Cl 0.43208(5) 1.08327(4) 0.43843(4) 0.03555(12) Uani 1 1 d . . . . .

loop_
_atom_site_aniso_label
_atom_site_aniso_U_11
_atom_site_aniso_U_22
_atom_site_aniso_U_33
_atom_site_aniso_U_23
_atom_site_aniso_U_13
_atom_site_aniso_U_12
Pd1 0.01283(6) 0.00981(6) 0.00976(6) 0.00265(4) 0.00391(4) 0.00108(4)
N1 0.0130(6) 0.0140(7) 0.0098(6) 0.0028(5) 0.0025(5) -0.0014(5)
N2 0.0132(6) 0.0119(6) 0.0121(6) 0.0036(5) 0.0042(5) 0.0008(5)
N3 0.0156(6) 0.0102(6) 0.0119(6) 0.0019(5) 0.0052(5) -0.0007(5)
O1 0.0360(8) 0.0296(8) 0.0178(6) 0.0130(6) 0.0011(6) 0.0053(6)
O2 0.0189(6) 0.0266(7) 0.0164(6) 0.0053(5) -0.0021(5) -0.0050(5)
O3 0.0189(6) 0.0160(6) 0.0147(6) 0.0025(5) -0.0012(5) -0.0002(5)
C1 0.0132(7) 0.0135(7) 0.0149(7) 0.0041(6) 0.0049(6) 0.0008(6)
C2 0.0156(8) 0.0223(9) 0.0170(8) 0.0073(7) 0.0063(6) -0.0013(6)
C3 0.0195(8) 0.0246(9) 0.0138(7) 0.0084(7) 0.0065(6) 0.0007(7)
C4 0.0158(8) 0.0206(8) 0.0127(7) 0.0056(6) 0.0023(6) -0.0008(6)
C5 0.0139(7) 0.0113(7) 0.0139(7) 0.0035(6) 0.0045(6) 0.0006(5)
C6 0.0160(8) 0.0106(7) 0.0132(7) 0.0028(6) 0.0060(6) -0.0004(5)
C7 0.0160(8) 0.0158(8) 0.0154(7) 0.0029(6) 0.0050(6) -0.0010(6)
C8 0.0184(8) 0.0165(8) 0.0190(8) 0.0022(6) 0.0083(7) -0.0042(6)
C9 0.0257(9) 0.0157(8) 0.0159(8) 0.0028(6) 0.0101(7) -0.0032(6)
C10 0.0223(8) 0.0099(7) 0.0124(7) 0.0013(6) 0.0073(6) -0.0007(6)
C11 0.0325(10) 0.0138(8) 0.0131(7) 0.0048(6) 0.0047(7) 0.0067(7)
C12 0.0393(11) 0.0145(8) 0.0148(8) 0.0060(6) 0.0092(7) 0.0014(7)
C13 0.0304(10) 0.0136(8) 0.0159(8) 0.0032(6) 0.0098(7) -0.0031(7)
C14 0.0241(8) 0.0096(7) 0.0116(7) 0.0016(6) 0.0072(6) 0.0001(6)
C15 0.0222(8) 0.0107(7) 0.0104(7) 0.0023(6) 0.0063(6) 0.0041(6)
C16 0.0228(8) 0.0137(8) 0.0142(7) 0.0039(6) 0.0052(6) 0.0041(6)
C17 0.0136(7) 0.0123(7) 0.0147(7) 0.0038(6) 0.0046(6) 0.0028(6)
C18 0.0136(7) 0.0138(8) 0.0148(7) 0.0036(6) 0.0046(6) 0.0023(6)
C19 0.0168(8) 0.0223(9) 0.0171(8) 0.0072(7) 0.0048(6) -0.0011(6)
C20 0.0149(8) 0.0211(9) 0.0207(8) 0.0063(7) 0.0032(7) -0.0019(6)
C21 0.0155(8) 0.0163(8) 0.0156(7) 0.0034(6) 0.0011(6) 0.0028(6)
C22 0.0165(8) 0.0155(8) 0.0136(7) 0.0053(6) 0.0044(6) 0.0037(6)
C23 0.0130(7) 0.0135(8) 0.0114(7) 0.0029(6) 0.0033(6) -0.0013(6)
C24 0.0169(8) 0.0109(7) 0.0146(7) 0.0033(6) 0.0052(6) 0.0009(6)
C25 0.0143(7) 0.0157(8) 0.0151(7) 0.0062(6) 0.0044(6) 0.0033(6)
C26 0.0138(7) 0.0166(8) 0.0118(7) 0.0039(6) 0.0033(6) -0.0010(6)
C27 0.0172(8) 0.0108(7) 0.0166(7) 0.0020(6) 0.0052(6) 0.0010(6)
C28 0.0137(7) 0.0140(8) 0.0157(7) 0.0052(6) 0.0040(6) 0.0018(6)
C29 0.0187(8) 0.0233(9) 0.0180(8) 0.0089(7) -0.0014(7) -0.0009(7)
C30 0.0287(11) 0.0505(14) 0.0252(10) 0.0192(10) -0.0001(8) 0.0079(9)
C31 0.0165(8) 0.0247(10) 0.0216(9) 0.0016(7) -0.0006(7) -0.0021(7)
Pd1A 0.01376(6) 0.01060(6) 0.01347(6) 0.00258(4) 0.00656(5) 0.00255(4)
N1A 0.0174(7) 0.0168(7) 0.0140(6) 0.0018(5) 0.0056(5) 0.0017(5)
N2A 0.0142(6) 0.0116(7) 0.0188(7) 0.0014(5) 0.0073(5) 0.0002(5)
N3A 0.0152(6) 0.0123(6) 0.0152(6) 0.0042(5) 0.0071(5) 0.0012(5)
O1A 0.0209(6) 0.0150(6) 0.0160(6) 0.0021(5) 0.0046(5) 0.0005(5)
O2A 0.0281(7) 0.0219(7) 0.0216(6) 0.0087(5) 0.0081(5) 0.0076(5)
O3A 0.0223(7) 0.0310(8) 0.0162(6) 0.0071(5) 0.0039(5) -0.0037(5)
C1A 0.0155(8) 0.0124(8) 0.0215(8) 0.0020(6) 0.0079(6) -0.0001(6)
C2A 0.0240(9) 0.0131(8) 0.0257(9) 0.0013(7) 0.0116(7) 0.0036(6)
C3A 0.0293(10) 0.0169(9) 0.0227(9) -0.0020(7) 0.0121(8) 0.0021(7)
C4A 0.0260(9) 0.0192(9) 0.0182(8) -0.0004(7) 0.0069(7) 0.0010(7)
C5A 0.0153(8) 0.0136(8) 0.0188(8) 0.0015(6) 0.0063(6) -0.0009(6)
C6A 0.0166(8) 0.0128(8) 0.0168(7) 0.0037(6) 0.0081(6) -0.0001(6)
C7A 0.0168(8) 0.0201(9) 0.0183(8) 0.0066(7) 0.0055(6) 0.0013(6)
C8A 0.0169(8) 0.0182(8) 0.0243(9) 0.0094(7) 0.0078(7) 0.0049(6)
C9A 0.0203(8) 0.0150(8) 0.0202(8) 0.0066(6) 0.0099(7) 0.0052(6)
C10A 0.0193(8) 0.0112(7) 0.0161(7) 0.0058(6) 0.0094(6) 0.0020(6)
C11A 0.0186(8) 0.0150(8) 0.0147(7) 0.0044(6) 0.0072(6) -0.0009(6)
C12A 0.0256(9) 0.0109(7) 0.0158(7) 0.0028(6) 0.0102(7) 0.0015(6)
C13A 0.0220(8) 0.0127(8) 0.0178(8) 0.0058(6) 0.0103(7) 0.0046(6)
C14A 0.0184(8) 0.0125(7) 0.0147(7) 0.0049(6) 0.0084(6) 0.0021(6)
C15A 0.0178(8) 0.0124(7) 0.0158(7) 0.0034(6) 0.0097(6) 0.0019(6)
C16A 0.0176(8) 0.0140(8) 0.0177(8) 0.0048(6) 0.0084(6) 0.0028(6)
C17A 0.0133(7) 0.0147(8) 0.0208(8) 0.0045(6) 0.0069(6) 0.0019(6)
C18A 0.0131(7) 0.0140(8) 0.0211(8) 0.0016(6) 0.0067(6) 0.0011(6)
C19A 0.0196(8) 0.0154(8) 0.0237(9) 0.0022(7) 0.0065(7) 0.0059(6)
C20A 0.0208(9) 0.0166(8) 0.0271(9) 0.0078(7) 0.0068(7) 0.0065(6)
C21A 0.0156(8) 0.0221(9) 0.0200(8) 0.0069(7) 0.0064(6) 0.0032(6)
C22A 0.0160(8) 0.0146(8) 0.0213(8) 0.0027(6) 0.0070(6) 0.0017(6)
C23A 0.0158(8) 0.0167(8) 0.0144(7) 0.0016(6) 0.0051(6) -0.0003(6)
C24A 0.0173(8) 0.0207(9) 0.0171(8) 0.0005(7) 0.0051(6) -0.0065(6)
C25A 0.0202(9) 0.0242(9) 0.0194(8) 0.0046(7) 0.0073(7) -0.0081(7)
C26A 0.0180(8) 0.0205(9) 0.0150(7) 0.0024(6) 0.0057(6) 0.0007(6)
C27A 0.0148(8) 0.0184(8) 0.0178(8) 0.0010(6) 0.0031(6) -0.0036(6)
C28A 0.0170(8) 0.0178(8) 0.0187(8) 0.0033(6) 0.0059(6) -0.0030(6)
C29A 0.0222(9) 0.0355(11) 0.0177(8) 0.0051(8) 0.0012(7) -0.0012(8)
C30A 0.0257(9) 0.0148(8) 0.0166(8) 0.0011(6) 0.0062(7) -0.0006(6)
C31A 0.0326(11) 0.0242(10) 0.0286(10) 0.0121(8) 0.0114(8) 0.0085(8)
C1L 0.0271(10) 0.0202(9) 0.0294(10) 0.0048(8) 0.0077(8) 0.0019(7)
Cl1L 0.0713(4) 0.0242(3) 0.0242(2) 0.0094(2) 0.0074(3) 0.0028(2)
Cl2L 0.0478(3) 0.0209(2) 0.0293(2) 0.00184(19) 0.0025(2) 0.0070(2)

loop_
_atom_type_symbol
_atom_type_description
_atom_type_scat_dispersion_real
_atom_type_scat_dispersion_imag
_atom_type_scat_source
C C 0.0033 0.0016 'International Tables Vol C Tables 4.2.6.8 and 6.1.1.4'
H H 0.0000 0.0000 'International Tables Vol C Tables 4.2.6.8 and 6.1.1.4'
N N 0.0061 0.0033 'International Tables Vol C Tables 4.2.6.8 and 6.1.1.4'
O O 0.0106 0.0060 'International Tables Vol C Tables 4.2.6.8 and 6.1.1.4'
Pd Pd -0.9988 1.0072 'International Tables Vol C Tables 4.2.6.8 and 6.1.1.4'
Cl Cl 0.1484 0.1585 'International Tables Vol C Tables 4.2.6.8 and 6.1.1.4'

loop_
_geom_angle_atom_site_label_1
_geom_angle_atom_site_label_2
_geom_angle_atom_site_label_3
_geom_angle
_geom_angle_site_symmetry_1
_geom_angle_site_symmetry_3
_geom_angle_publ_flag
C17 Pd1 C15 102.70(7) . . ?
C17 Pd1 N3 170.84(6) . . ?
C15 Pd1 N3 83.05(6) . . ?
C17 Pd1 N2 83.34(6) . . ?
C15 Pd1 N2 172.73(6) . . ?
N3 Pd1 N2 91.49(5) . . ?
C5 N1 C6 130.76(14) . . ?
C5 N1 C23 115.05(13) . . ?
C6 N1 C23 114.07(13) . . ?
C5 N2 C1 120.72(14) . . ?
C5 N2 Pd1 125.90(11) . . ?
C1 N2 Pd1 112.79(10) . . ?
C6 N3 C10 120.53(14) . . ?
C6 N3 Pd1 124.84(11) . . ?
C10 N3 Pd1 112.60(11) . . ?
C11 O1 C30 117.17(15) . . ?
C21 O2 C31 117.74(14) . . ?
C26 O3 C29 117.40(14) . . ?
N2 C1 C2 120.95(15) . . ?
N2 C1 C18 114.26(14) . . ?
C2 C1 C18 124.77(15) . . ?
C1 C2 C3 118.60(16) . . ?
C1 C2 H2 120.7 . . ?
C3 C2 H2 120.7 . . ?
C4 C3 C2 120.53(16) . . ?
C4 C3 H3 119.7 . . ?
C2 C3 H3 119.7 . . ?
C3 C4 C5 119.18(15) . . ?
C3 C4 H4 120.4 . . ?
C5 C4 H4 120.4 . . ?
N2 C5 N1 121.51(14) . . ?
N2 C5 C4 119.97(15) . . ?
N1 C5 C4 118.52(14) . . ?
N3 C6 C7 120.38(15) . . ?
N3 C6 N1 121.41(14) . . ?
C7 C6 N1 118.19(15) . . ?
C8 C7 C6 118.85(16) . . ?
C8 C7 H7 120.6 . . ?
C6 C7 H7 120.6 . . ?
C7 C8 C9 120.55(16) . . ?
C7 C8 H8 119.7 . . ?
C9 C8 H8 119.7 . . ?
C10 C9 C8 118.40(16) . . ?
C10 C9 H9 120.8 . . ?
C8 C9 H9 120.8 . . ?
N3 C10 C9 121.16(16) . . ?
N3 C10 C14 113.69(15) . . ?
C9 C10 C14 125.15(15) . . ?
O1 C11 C12 115.48(16) . . ?
O1 C11 C16 123.56(18) . . ?
C12 C11 C16 120.96(17) . . ?
C13 C12 C11 119.36(16) . . ?
C13 C12 H12 120.3 . . ?
C11 C12 H12 120.3 . . ?
C12 C13 C14 120.35(17) . . ?
C12 C13 H13 119.8 . . ?
C14 C13 H13 119.8 . . ?
C13 C14 C15 120.98(16) . . ?
C13 C14 C10 121.51(16) . . ?
C15 C14 C10 117.49(14) . . ?
C16 C15 C14 117.64(15) . . ?
C16 C15 Pd1 131.10(13) . . ?
C14 C15 Pd1 111.11(12) . . ?
C11 C16 C15 120.68(17) . . ?
C11 C16 H16 119.7 . . ?
C15 C16 H16 119.7 . . ?
C22 C17 C18 116.58(15) . . ?
C22 C17 Pd1 131.97(13) . . ?
C18 C17 Pd1 111.25(12) . . ?
C19 C18 C17 120.78(15) . . ?
C19 C18 C1 121.66(15) . . ?
C17 C18 C1 117.45(15) . . ?
C20 C19 C18 121.46(16) . . ?
C20 C19 H19 119.3 . . ?
C18 C19 H19 119.3 . . ?
C19 C20 C21 118.36(16) . . ?
C19 C20 H20 120.8 . . ?
C21 C20 H20 120.8 . . ?
O2 C21 C20 124.25(16) . . ?
O2 C21 C22 115.27(15) . . ?
C20 C21 C22 120.48(16) . . ?
C17 C22 C21 122.26(15) . . ?
C17 C22 H22 118.9 . . ?
C21 C22 H22 118.9 . . ?
C24 C23 C28 120.63(15) . . ?
C24 C23 N1 121.11(14) . . ?
C28 C23 N1 118.25(14) . . ?
C23 C24 C25 119.86(15) . . ?
C23 C24 H24 120.1 . . ?
C25 C24 H24 120.1 . . ?
C26 C25 C24 119.53(15) . . ?
C26 C25 H25 120.2 . . ?
C24 C25 H25 120.2 . . ?
O3 C26 C25 124.55(15) . . ?
O3 C26 C27 115.06(15) . . ?
C25 C26 C27 120.38(15) . . ?
C28 C27 C26 119.75(15) . . ?
C28 C27 H27 120.1 . . ?
C26 C27 H27 120.1 . . ?
C27 C28 C23 119.82(15) . . ?
C27 C28 H28 120.1 . . ?
C23 C28 H28 120.1 . . ?
O3 C29 H29A 109.5 . . ?
O3 C29 H29B 109.5 . . ?
H29A C29 H29B 109.5 . . ?
O3 C29 H29C 109.5 . . ?
H29A C29 H29C 109.5 . . ?
H29B C29 H29C 109.5 . . ?
O1 C30 H30A 109.5 . . ?
O1 C30 H30B 109.5 . . ?
H30A C30 H30B 109.5 . . ?
O1 C30 H30C 109.5 . . ?
H30A C30 H30C 109.5 . . ?
H30B C30 H30C 109.5 . . ?
O2 C31 H31A 109.5 . . ?
O2 C31 H31B 109.5 . . ?
H31A C31 H31B 109.5 . . ?
O2 C31 H31C 109.5 . . ?
H31A C31 H31C 109.5 . . ?
H31B C31 H31C 109.5 . . ?
C15A Pd1A C17A 103.43(7) . . ?
C15A Pd1A N3A 83.09(6) . . ?
C17A Pd1A N3A 166.51(6) . . ?
C15A Pd1A N2A 172.57(6) . . ?
C17A Pd1A N2A 83.13(6) . . ?
N3A Pd1A N2A 91.22(6) . . ?
C5A N1A C6A 129.81(15) . . ?
C5A N1A C23A 115.89(14) . . ?
C6A N1A C23A 114.23(14) . . ?
C5A N2A C1A 120.75(15) . . ?
C5A N2A Pd1A 125.23(12) . . ?
C1A N2A Pd1A 112.37(11) . . ?
C6A N3A C10A 120.59(15) . . ?
C6A N3A Pd1A 124.50(11) . . ?
C10A N3A Pd1A 112.03(11) . . ?
C11A O1A C30A 116.18(14) . . ?
C21A O2A C31A 117.26(15) . . ?
C26A O3A C29A 117.03(15) . . ?
N2A C1A C2A 121.00(17) . . ?
N2A C1A C18A 113.87(15) . . ?
C2A C1A C18A 125.13(16) . . ?
C3A C2A C1A 118.36(17) . . ?
C3A C2A H2A 120.8 . . ?
C1A C2A H2A 120.8 . . ?
C4A C3A C2A 120.79(17) . . ?
C4A C3A H3A 119.6 . . ?
C2A C3A H3A 119.6 . . ?
C3A C4A C5A 118.95(18) . . ?
C3A C4A H4A 120.5 . . ?
C5A C4A H4A 120.5 . . ?
N2A C5A N1A 121.20(15) . . ?
N2A C5A C4A 120.09(16) . . ?
N1A C5A C4A 118.71(16) . . ?
N3A C6A C7A 120.58(15) . . ?
N3A C6A N1A 120.71(15) . . ?
C7A C6A N1A 118.62(15) . . ?
C8A C7A C6A 118.92(16) . . ?
C8A C7A H7A 120.5 . . ?
C6A C7A H7A 120.5 . . ?
C7A C8A C9A 120.39(16) . . ?
C7A C8A H8A 119.8 . . ?
C9A C8A H8A 119.8 . . ?
C10A C9A C8A 118.75(16) . . ?
C10A C9A H9A 120.6 . . ?
C8A C9A H9A 120.6 . . ?
N3A C10A C9A 120.71(16) . . ?
N3A C10A C14A 113.39(14) . . ?
C9A C10A C14A 125.89(15) . . ?
O1A C11A C12A 123.73(15) . . ?
O1A C11A C16A 115.45(15) . . ?
C12A C11A C16A 120.82(16) . . ?
C13A C12A C11A 118.52(15) . . ?
C13A C12A H12A 120.7 . . ?
C11A C12A H12A 120.7 . . ?
C14A C13A C12A 120.95(16) . . ?
C14A C13A H13A 119.5 . . ?
C12A C13A H13A 119.5 . . ?
C13A C14A C15A 120.77(16) . . ?
C13A C14A C10A 122.18(15) . . ?
C15A C14A C10A 116.97(14) . . ?
C16A C15A C14A 117.46(15) . . ?
C16A C15A Pd1A 131.52(13) . . ?
C14A C15A Pd1A 110.81(12) . . ?
C15A C16A C11A 121.40(16) . . ?
C15A C16A H16A 119.3 . . ?
C11A C16A H16A 119.3 . . ?
C22A C17A C18A 116.96(16) . . ?
C22A C17A Pd1A 130.87(13) . . ?
C18A C17A Pd1A 111.10(12) . . ?
C19A C18A C17A 121.23(16) . . ?
C19A C18A C1A 121.54(16) . . ?
C17A C18A C1A 117.04(15) . . ?
C20A C19A C18A 120.54(16) . . ?
C20A C19A H19A 119.7 . . ?
C18A C19A H19A 119.7 . . ?
C19A C20A C21A 118.95(17) . . ?
C19A C20A H20A 120.5 . . ?
C21A C20A H20A 120.5 . . ?
O2A C21A C20A 123.57(16) . . ?
O2A C21A C22A 115.68(16) . . ?
C20A C21A C22A 120.71(17) . . ?
C17A C22A C21A 121.59(16) . . ?
C17A C22A H22A 119.2 . . ?
C21A C22A H22A 119.2 . . ?
C28A C23A C24A 120.18(16) . . ?
C28A C23A N1A 121.57(16) . . ?
C24A C23A N1A 118.25(15) . . ?
C25A C24A C23A 120.21(16) . . ?
C25A C24A H24A 119.9 . . ?
C23A C24A H24A 119.9 . . ?
C24A C25A C26A 119.89(16) . . ?
C24A C25A H25A 120.1 . . ?
C26A C25A H25A 120.1 . . ?
O3A C26A C27A 124.89(16) . . ?
O3A C26A C25A 115.04(16) . . ?
C27A C26A C25A 120.07(16) . . ?
C26A C27A C28A 119.59(16) . . ?
C26A C27A H27A 120.2 . . ?
C28A C27A H27A 120.2 . . ?
C23A C28A C27A 120.05(16) . . ?
C23A C28A H28A 120.0 . . ?
C27A C28A H28A 120.0 . . ?
O3A C29A H29D 109.5 . . ?
O3A C29A H29E 109.5 . . ?
H29D C29A H29E 109.5 . . ?
O3A C29A H29F 109.5 . . ?
H29D C29A H29F 109.5 . . ?
H29E C29A H29F 109.5 . . ?
O1A C30A H30D 109.5 . . ?
O1A C30A H30E 109.5 . . ?
H30D C30A H30E 109.5 . . ?
O1A C30A H30F 109.5 . . ?
H30D C30A H30F 109.5 . . ?
H30E C30A H30F 109.5 . . ?
O2A C31A H31D 109.5 . . ?
O2A C31A H31E 109.5 . . ?
H31D C31A H31E 109.5 . . ?
O2A C31A H31F 109.5 . . ?
H31D C31A H31F 109.5 . . ?
H31E C31A H31F 109.5 . . ?
Cl2L C1L Cl1L 110.67(11) . . ?
Cl2L C1L H1L1 109.5 . . ?
Cl1L C1L H1L1 109.5 . . ?
Cl2L C1L H1L2 109.5 . . ?
Cl1L C1L H1L2 109.5 . . ?
H1L1 C1L H1L2 108.1 . . ?

loop_
_geom_bond_atom_site_label_1
_geom_bond_atom_site_label_2
_geom_bond_distance
_geom_bond_site_symmetry_2
_geom_bond_publ_flag
Pd1 C17 1.9960(17) . ?
Pd1 C15 2.0043(16) . ?
Pd1 N3 2.0480(14) . ?
Pd1 N2 2.0526(13) . ?
N1 C5 1.405(2) . ?
N1 C6 1.411(2) . ?
N1 C23 1.458(2) . ?
N2 C5 1.346(2) . ?
N2 C1 1.371(2) . ?
N3 C6 1.341(2) . ?
N3 C10 1.370(2) . ?
O1 C11 1.375(2) . ?
O1 C30 1.421(3) . ?
O2 C21 1.370(2) . ?
O2 C31 1.426(2) . ?
O3 C26 1.3649(19) . ?
O3 C29 1.430(2) . ?
C1 C2 1.384(2) . ?
C1 C18 1.471(2) . ?
C2 C3 1.390(2) . ?
C2 H2 0.9500 . ?
C3 C4 1.376(2) . ?
C3 H3 0.9500 . ?
C4 C5 1.411(2) . ?
C4 H4 0.9500 . ?
C6 C7 1.406(2) . ?
C7 C8 1.384(2) . ?
C7 H7 0.9500 . ?
C8 C9 1.387(3) . ?
C8 H8 0.9500 . ?
C9 C10 1.384(2) . ?
C9 H9 0.9500 . ?
C10 C14 1.470(2) . ?
C11 C12 1.390(3) . ?
C11 C16 1.399(2) . ?
C12 C13 1.379(3) . ?
C12 H12 0.9500 . ?
C13 C14 1.407(2) . ?
C13 H13 0.9500 . ?
C14 C15 1.411(2) . ?
C15 C16 1.403(2) . ?
C16 H16 0.9500 . ?
C17 C22 1.394(2) . ?
C17 C18 1.421(2) . ?
C18 C19 1.393(2) . ?
C19 C20 1.389(2) . ?
C19 H19 0.9500 . ?
C20 C21 1.390(2) . ?
C20 H20 0.9500 . ?
C21 C22 1.396(2) . ?
C22 H22 0.9500 . ?
C23 C24 1.387(2) . ?
C23 C28 1.390(2) . ?
C24 C25 1.396(2) . ?
C24 H24 0.9500 . ?
C25 C26 1.391(2) . ?
C25 H25 0.9500 . ?
C26 C27 1.398(2) . ?
C27 C28 1.387(2) . ?
C27 H27 0.9500 . ?
C28 H28 0.9500 . ?
C29 H29A 0.9800 . ?
C29 H29B 0.9800 . ?
C29 H29C 0.9800 . ?
C30 H30A 0.9800 . ?
C30 H30B 0.9800 . ?
C30 H30C 0.9800 . ?
C31 H31A 0.9800 . ?
C31 H31B 0.9800 . ?
C31 H31C 0.9800 . ?
Pd1A C15A 1.9957(16) . ?
Pd1A C17A 2.0000(17) . ?
Pd1A N3A 2.0445(14) . ?
Pd1A N2A 2.0565(14) . ?
N1A C5A 1.406(2) . ?
N1A C6A 1.416(2) . ?
N1A C23A 1.455(2) . ?
N2A C5A 1.339(2) . ?
N2A C1A 1.368(2) . ?
N3A C6A 1.341(2) . ?
N3A C10A 1.373(2) . ?
O1A C11A 1.373(2) . ?
O1A C30A 1.431(2) . ?
O2A C21A 1.369(2) . ?
O2A C31A 1.423(2) . ?
O3A C26A 1.364(2) . ?
O3A C29A 1.433(2) . ?
C1A C2A 1.385(2) . ?
C1A C18A 1.468(2) . ?
C2A C3A 1.384(3) . ?
C2A H2A 0.9500 . ?
C3A C4A 1.375(3) . ?
C3A H3A 0.9500 . ?
C4A C5A 1.410(2) . ?
C4A H4A 0.9500 . ?
C6A C7A 1.404(2) . ?
C7A C8A 1.381(2) . ?
C7A H7A 0.9500 . ?
C8A C9A 1.389(3) . ?
C8A H8A 0.9500 . ?
C9A C10A 1.385(2) . ?
C9A H9A 0.9500 . ?
C10A C14A 1.471(2) . ?
C11A C12A 1.397(2) . ?
C11A C16A 1.402(2) . ?
C12A C13A 1.397(2) . ?
C12A H12A 0.9500 . ?
C13A C14A 1.393(2) . ?
C13A H13A 0.9500 . ?
C14A C15A 1.428(2) . ?
C15A C16A 1.392(2) . ?
C16A H16A 0.9500 . ?
C17A C22A 1.392(2) . ?
C17A C18A 1.424(2) . ?
C18A C19A 1.396(2) . ?
C19A C20A 1.389(3) . ?
C19A H19A 0.9500 . ?
C20A C21A 1.392(3) . ?
C20A H20A 0.9500 . ?
C21A C22A 1.400(2) . ?
C22A H22A 0.9500 . ?
C23A C28A 1.386(2) . ?
C23A C24A 1.389(2) . ?
C24A C25A 1.379(3) . ?
C24A H24A 0.9500 . ?
C25A C26A 1.397(2) . ?
C25A H25A 0.9500 . ?
C26A C27A 1.392(2) . ?
C27A C28A 1.393(2) . ?
C27A H27A 0.9500 . ?
C28A H28A 0.9500 . ?
C29A H29D 0.9800 . ?
C29A H29E 0.9800 . ?
C29A H29F 0.9800 . ?
C30A H30D 0.9800 . ?
C30A H30E 0.9800 . ?
C30A H30F 0.9800 . ?
C31A H31D 0.9800 . ?
C31A H31E 0.9800 . ?
C31A H31F 0.9800 . ?
C1L Cl2L 1.765(2) . ?
C1L Cl1L 1.767(2) . ?
C1L H1L1 0.9900 . ?
C1L H1L2 0.9900 . ?
